data_7706470
loop_
_publ_author_name
'Grass, Amanda'
'Kulathungage, Lakshani Wathsala'
'Wannipurage, Duleeka'
'Yousif, Maryam'
'Ward, Cassandra L.'
'Groysman, Stanislav'

_publ_section_title
;
 Synthesis, characterization, and alkoxide transfer reactivity of dimeric
 Tl<sub>2</sub>(OR)<sub>2</sub> complexes.
;
_journal_issue 7
_journal_name_full 'Dalton transactions (Cambridge, England : 2003)'
_journal_page_first 2501
_journal_page_last 2509
_journal_paper_doi 10.1039/d0dt03917a
_journal_volume 50
_journal_year 2021
_chemical_formula_moiety 'C34 H54 O3 Zn'
_chemical_formula_sum 'C34 H54 O3 Zn'
_chemical_formula_weight 576.14
_space_group_crystal_system monoclinic
_space_group_IT_number 14
_space_group_name_Hall '-P 2yn'
_space_group_name_H-M_alt 'P 1 21/n 1'
_atom_sites_solution_hydrogens geom
_atom_sites_solution_primary dual
_audit_creation_date 2020-12-10
_audit_creation_method
;
Olex2 1.3
(compiled 2020.11.12 svn.r5f609507 for OlexSys, GUI svn.r6226)
;
_audit_update_record
;
2020-12-23 deposited with the CCDC.	2021-01-19 downloaded from the CCDC.
;
_cell_angle_alpha 90
_cell_angle_beta 106.953(4)
_cell_angle_gamma 90
_cell_formula_units_Z 4
_cell_length_a 10.0341(11)
_cell_length_b 23.577(3)
_cell_length_c 13.7200(17)
_cell_measurement_reflns_used 9080
_cell_measurement_temperature 110.15
_cell_measurement_theta_max 30.03
_cell_measurement_theta_min 1.78
_cell_volume 3104.7(7)
_computing_molecular_graphics 'Olex2 1.3 (Dolomanov et al., 2009)'
_computing_publication_material 'Olex2 1.3 (Dolomanov et al., 2009)'
_computing_structure_refinement 'SHELXL 2018/3 (Sheldrick, 2015)'
_diffrn_ambient_temperature 110.15
_diffrn_detector_area_resol_mean 8
_diffrn_measured_fraction_theta_full 1.000
_diffrn_measured_fraction_theta_max 1.000
_diffrn_measurement_device_type 'Bruker APEX-II CCD'
_diffrn_measurement_method '\w and \f scans'
_diffrn_radiation_monochromator graphite
_diffrn_radiation_type MoK\a
_diffrn_radiation_wavelength 0.71073
_diffrn_reflns_av_R_equivalents 0.1170
_diffrn_reflns_av_unetI/netI 0.1005
_diffrn_reflns_Laue_measured_fraction_full 1.000
_diffrn_reflns_Laue_measured_fraction_max 1.000
_diffrn_reflns_limit_h_max 14
_diffrn_reflns_limit_h_min -14
_diffrn_reflns_limit_k_max 33
_diffrn_reflns_limit_k_min -33
_diffrn_reflns_limit_l_max 19
_diffrn_reflns_limit_l_min -19
_diffrn_reflns_number 49080
_diffrn_reflns_point_group_measured_fraction_full 1.000
_diffrn_reflns_point_group_measured_fraction_max 1.000
_diffrn_reflns_theta_full 25.242
_diffrn_reflns_theta_max 30.033
_diffrn_reflns_theta_min 1.776
_diffrn_source 'sealed tube'
_exptl_absorpt_coefficient_mu 0.822
_exptl_absorpt_correction_T_max 0.9223
_exptl_absorpt_correction_T_min 0.8866
_exptl_absorpt_correction_type multi-scan
_exptl_absorpt_process_details SADABS
_exptl_crystal_colour colourless
_exptl_crystal_colour_primary colourless
_exptl_crystal_density_diffrn 1.233
_exptl_crystal_description block
_exptl_crystal_F_000 1248
_exptl_crystal_size_max 0.15
_exptl_crystal_size_mid 0.1
_exptl_crystal_size_min 0.1
_refine_diff_density_max 0.445
_refine_diff_density_min -0.467
_refine_diff_density_rms 0.091
_refine_ls_extinction_method none
_refine_ls_goodness_of_fit_ref 1.001
_refine_ls_hydrogen_treatment constr
_refine_ls_matrix_type full
_refine_ls_number_parameters 355
_refine_ls_number_reflns 9080
_refine_ls_number_restraints 0
_refine_ls_restrained_S_all 1.001
_refine_ls_R_factor_all 0.1088
_refine_ls_R_factor_gt 0.0477
_refine_ls_shift/su_max 0.001
_refine_ls_shift/su_mean 0.000
_refine_ls_structure_factor_coef Fsqd
_refine_ls_weighting_details 'w=1/[\s^2^(Fo^2^)+(0.0287P)^2^+0.7383P] where P=(Fo^2^+2Fc^2^)/3'
_refine_ls_weighting_scheme calc
_refine_ls_wR_factor_gt 0.0843
_refine_ls_wR_factor_ref 0.1019
_reflns_Friedel_coverage 0.000
_reflns_number_gt 5384
_reflns_number_total 9080
_reflns_threshold_expression 'I > 2\s(I)'
_cod_data_source_file d0dt03917a2.cif
_cod_data_source_block sg_zn_lakshani_0m
_cod_depositor_comments 'Adding full bibliography for 7706467--7706474.cif.'
_cod_original_cell_volume 3104.8(6)
_cod_database_code 7706470
_shelx_shelxl_version_number 2018/3
_shelx_space_group_comment
;
The symmetry employed for this shelxl refinement is uniquely defined
by the following loop, which should always be used as a source of
symmetry information in preference to the above space-group names.
They are only intended as comments.
;
_shelx_estimated_absorpt_t_max 0.922
_shelx_estimated_absorpt_t_min 0.887
_olex2_refinement_description
;
1. Fixed Uiso
 At 1.2 times of:
  All C(H) groups, All C(H,H) groups
 At 1.5 times of:
  All C(H,H,H) groups
2.a Secondary CH2 refined with riding coordinates:
 C33(H33A,H33B), C30(H30A,H30B), C31(H31A,H31B), C32(H32A,H32B)
2.b Aromatic/amide H refined with riding coordinates:
 C7(H7), C22(H22), C25(H25), C00(H00), C23(H23), C24(H24), C6(H6), C4(H4),
 C3(H3), C5(H5)
2.c Idealised Me refined as rotating group:
 C29(H29A,H29B,H29C), C19(H19A,H19B,H19C), C28(H28A,H28B,H28C), C27(H27A,H27B,
 H27C), C8(H8A,H8B,H8C), C14(H14A,H14B,H14C), C13(H13A,H13B,H13C), C12(H12A,
 H12B,H12C), C9(H9A,H9B,H9C), C10(H10A,H10B,H10C), C20(H20A,H20B,H20C),
 C18(H18A,H18B,H18C)
;
_olex2_submission_special_instructions 'No special instructions were received'

loop_
_space_group_symop_operation_xyz
'x, y, z'
'-x+1/2, y+1/2, -z+1/2'
'-x, -y, -z'
'x-1/2, -y-1/2, z-1/2'

loop_
_atom_site_label
_atom_site_type_symbol
_atom_site_fract_x
_atom_site_fract_y
_atom_site_fract_z
_atom_site_U_iso_or_equiv
_atom_site_adp_type
_atom_site_occupancy
_atom_site_site_symmetry_order
_atom_site_calc_flag
_atom_site_refinement_flags_posn
_atom_site_refinement_flags_adp
_atom_site_refinement_flags_occupancy
_atom_site_disorder_assembly
_atom_site_disorder_group
Zn1 Zn 0.40136(3) 0.69278(2) 0.63076(2) 0.01212(7) Uani 1 1 d . . . . .
O2 O 0.41863(15) 0.69516(7) 0.50206(12) 0.0128(3) Uani 1 1 d . . . . .
O1 O 0.38470(16) 0.68119(6) 0.75774(12) 0.0145(4) Uani 1 1 d . . . . .
O3 O 0.39759(18) 0.78149(6) 0.63628(13) 0.0180(4) Uani 1 1 d . . . . .
C7 C 0.6439(2) 0.63203(10) 0.79969(18) 0.0159(5) Uani 1 1 d . . . . .
H7 H 0.628095 0.670432 0.778537 0.019 Uiso 1 1 calc R U . . .
C22 C 0.1658(2) 0.64312(10) 0.46276(17) 0.0138(5) Uani 1 1 d . . . . .
H22 H 0.179950 0.681249 0.485858 0.017 Uiso 1 1 calc R U . . .
C25 C 0.2412(2) 0.56050(9) 0.39496(18) 0.0149(5) Uani 1 1 d . . . . .
H25 H 0.307252 0.541086 0.369704 0.018 Uiso 1 1 calc R U . . .
C21 C 0.2695(2) 0.61622(9) 0.43018(17) 0.0116(5) Uani 1 1 d . . . . .
C29 C 0.3265(2) 0.63717(10) 0.23198(18) 0.0175(5) Uani 1 1 d . . . . .
H29A H 0.241161 0.617886 0.234702 0.026 Uiso 1 1 calc R U . . .
H29B H 0.399932 0.609034 0.236353 0.026 Uiso 1 1 calc R U . . .
H29C H 0.308492 0.658052 0.167682 0.026 Uiso 1 1 calc R U . . .
C00 C 0.0429(2) 0.61604(11) 0.46252(18) 0.0177(5) Uani 1 1 d . . . . .
H00 H -0.025593 0.635782 0.484674 0.021 Uiso 1 1 calc R U . . .
C19 C 0.5330(2) 0.57337(10) 0.55680(18) 0.0167(5) Uani 1 1 d . . . . .
H19A H 0.463454 0.543756 0.529917 0.025 Uiso 1 1 calc R U . . .
H19B H 0.504984 0.595904 0.607553 0.025 Uiso 1 1 calc R U . . .
H19C H 0.623730 0.555769 0.588742 0.025 Uiso 1 1 calc R U . . .
C2 C 0.5395(2) 0.60288(10) 0.82679(17) 0.0136(5) Uani 1 1 d . . . . .
C16 C 0.4029(2) 0.65014(9) 0.43158(18) 0.0121(5) Uani 1 1 d . . . . .
C1 C 0.4027(2) 0.63465(10) 0.82467(18) 0.0127(5) Uani 1 1 d . . . . .
C23 C 0.0198(2) 0.56041(11) 0.43012(19) 0.0198(6) Uani 1 1 d . . . . .
H23 H -0.063146 0.541375 0.431308 0.024 Uiso 1 1 calc R U . . .
C28 C 0.2549(2) 0.72259(10) 0.30725(18) 0.0161(5) Uani 1 1 d . . . . .
H28A H 0.240829 0.742167 0.242006 0.024 Uiso 1 1 calc R U . . .
H28B H 0.279750 0.750311 0.362859 0.024 Uiso 1 1 calc R U . . .
H28C H 0.168840 0.703079 0.307630 0.024 Uiso 1 1 calc R U . . .
C24 C 0.1197(2) 0.53283(10) 0.39586(18) 0.0186(6) Uani 1 1 d . . . . .
H24 H 0.104715 0.494705 0.372839 0.022 Uiso 1 1 calc R U . . .
C15 C 0.2663(2) 0.59490(10) 0.78519(18) 0.0153(5) Uani 1 1 d . . . . .
C27 C 0.4990(2) 0.71281(10) 0.3110(2) 0.0202(6) Uani 1 1 d . . . . .
H27A H 0.574789 0.686723 0.310307 0.030 Uiso 1 1 calc R U . . .
H27B H 0.530732 0.739012 0.368597 0.030 Uiso 1 1 calc R U . . .
H27C H 0.471687 0.734401 0.247210 0.030 Uiso 1 1 calc R U . . .
C6 C 0.7707(2) 0.60702(11) 0.80241(19) 0.0205(6) Uani 1 1 d . . . . .
H6 H 0.839498 0.628393 0.783525 0.025 Uiso 1 1 calc R U . . .
C33 C 0.4496(3) 0.81765(10) 0.56960(19) 0.0189(5) Uani 1 1 d . . . . .
H33A H 0.410998 0.805629 0.497721 0.023 Uiso 1 1 calc R U . . .
H33B H 0.552549 0.815819 0.588236 0.023 Uiso 1 1 calc R U . . .
C8 C 0.2784(2) 0.55794(10) 0.69586(19) 0.0182(5) Uani 1 1 d . . . . .
H8A H 0.351963 0.529641 0.720855 0.027 Uiso 1 1 calc R U . . .
H8B H 0.301343 0.581948 0.644702 0.027 Uiso 1 1 calc R U . . .
H8C H 0.189501 0.538677 0.665061 0.027 Uiso 1 1 calc R U . . .
C14 C 0.4781(2) 0.61968(10) 1.02490(18) 0.0190(5) Uani 1 1 d . . . . .
H14A H 0.561753 0.599974 1.019794 0.029 Uiso 1 1 calc R U . . .
H14B H 0.404214 0.591931 1.021813 0.029 Uiso 1 1 calc R U . . .
H14C H 0.499522 0.640265 1.089686 0.029 Uiso 1 1 calc R U . . .
C4 C 0.6954(3) 0.52122(11) 0.86111(19) 0.0219(6) Uani 1 1 d . . . . .
H4 H 0.712323 0.482871 0.882384 0.026 Uiso 1 1 calc R U . . .
C13 C 0.5428(2) 0.70746(10) 0.95327(18) 0.0168(5) Uani 1 1 d . . . . .
H13A H 0.552517 0.726515 1.018465 0.025 Uiso 1 1 calc R U . . .
H13B H 0.517141 0.735334 0.897946 0.025 Uiso 1 1 calc R U . . .
H13C H 0.631440 0.689595 0.954476 0.025 Uiso 1 1 calc R U . . .
C3 C 0.5699(2) 0.54648(10) 0.85907(19) 0.0172(5) Uani 1 1 d . . . . .
H3 H 0.502696 0.525169 0.879988 0.021 Uiso 1 1 calc R U . . .
C17 C 0.5437(2) 0.61216(10) 0.46907(18) 0.0145(5) Uani 1 1 d . . . . .
C26 C 0.3736(2) 0.67883(9) 0.32182(18) 0.0133(5) Uani 1 1 d . . . . .
C11 C 0.4288(2) 0.66191(10) 0.93593(18) 0.0141(5) Uani 1 1 d . . . . .
C12 C 0.2987(2) 0.69313(11) 0.94676(18) 0.0192(5) Uani 1 1 d . . . . .
H12A H 0.324256 0.716002 1.009104 0.029 Uiso 1 1 calc R U . . .
H12B H 0.227726 0.665313 0.950341 0.029 Uiso 1 1 calc R U . . .
H12C H 0.261557 0.717897 0.887701 0.029 Uiso 1 1 calc R U . . .
C9 C 0.1337(2) 0.63137(11) 0.7415(2) 0.0221(6) Uani 1 1 d . . . . .
H9A H 0.148005 0.657025 0.689206 0.033 Uiso 1 1 calc R U . . .
H9B H 0.115209 0.653640 0.796428 0.033 Uiso 1 1 calc R U . . .
H9C H 0.054170 0.606507 0.711149 0.033 Uiso 1 1 calc R U . . .
C10 C 0.2321(3) 0.55463(11) 0.8637(2) 0.0215(6) Uani 1 1 d . . . . .
H10A H 0.152323 0.530746 0.829328 0.032 Uiso 1 1 calc R U . . .
H10B H 0.209332 0.577082 0.916815 0.032 Uiso 1 1 calc R U . . .
H10C H 0.313016 0.530568 0.894709 0.032 Uiso 1 1 calc R U . . .
C20 C 0.5802(2) 0.57422(10) 0.38899(19) 0.0188(5) Uani 1 1 d . . . . .
H20A H 0.660687 0.550439 0.422370 0.028 Uiso 1 1 calc R U . . .
H20B H 0.602790 0.598090 0.337500 0.028 Uiso 1 1 calc R U . . .
H20C H 0.500357 0.550001 0.356168 0.028 Uiso 1 1 calc R U . . .
C5 C 0.7964(3) 0.55127(11) 0.8325(2) 0.0231(6) Uani 1 1 d . . . . .
H5 H 0.882098 0.533779 0.833512 0.028 Uiso 1 1 calc R U . . .
C18 C 0.6725(2) 0.65013(10) 0.5147(2) 0.0201(6) Uani 1 1 d . . . . .
H18A H 0.755148 0.626243 0.540695 0.030 Uiso 1 1 calc R U . . .
H18B H 0.657702 0.672795 0.570497 0.030 Uiso 1 1 calc R U . . .
H18C H 0.686109 0.675423 0.461706 0.030 Uiso 1 1 calc R U . . .
C30 C 0.3426(3) 0.81579(10) 0.70318(19) 0.0206(6) Uani 1 1 d . . . . .
H30A H 0.377979 0.802389 0.774474 0.025 Uiso 1 1 calc R U . . .
H30B H 0.239477 0.814434 0.681998 0.025 Uiso 1 1 calc R U . . .
C31 C 0.3936(3) 0.87540(11) 0.6928(2) 0.0251(6) Uani 1 1 d . . . . .
H31A H 0.485985 0.882190 0.742376 0.030 Uiso 1 1 calc R U . . .
H31B H 0.327029 0.904102 0.703263 0.030 Uiso 1 1 calc R U . . .
C32 C 0.4023(3) 0.87700(10) 0.5842(2) 0.0245(6) Uani 1 1 d . . . . .
H32A H 0.310412 0.885427 0.535231 0.029 Uiso 1 1 calc R U . . .
H32B H 0.470732 0.905606 0.576485 0.029 Uiso 1 1 calc R U . . .

loop_
_atom_site_aniso_label
_atom_site_aniso_U_11
_atom_site_aniso_U_22
_atom_site_aniso_U_33
_atom_site_aniso_U_23
_atom_site_aniso_U_13
_atom_site_aniso_U_12
Zn1 0.01312(13) 0.01212(13) 0.01188(13) 0.00019(12) 0.00485(10) 0.00031(12)
O2 0.0168(8) 0.0110(8) 0.0120(8) -0.0012(7) 0.0063(6) -0.0008(7)
O1 0.0182(8) 0.0139(9) 0.0122(8) 0.0023(6) 0.0057(7) 0.0020(7)
O3 0.0302(9) 0.0098(8) 0.0179(9) -0.0004(7) 0.0129(7) 0.0021(8)
C7 0.0141(12) 0.0184(13) 0.0153(13) -0.0038(10) 0.0044(10) -0.0032(10)
C22 0.0164(12) 0.0144(12) 0.0110(12) 0.0004(9) 0.0047(10) 0.0017(10)
C25 0.0150(12) 0.0126(12) 0.0161(12) 0.0016(9) 0.0032(10) 0.0008(10)
C21 0.0123(12) 0.0137(11) 0.0092(11) 0.0033(9) 0.0036(9) 0.0016(9)
C29 0.0213(13) 0.0191(13) 0.0134(12) 0.0013(10) 0.0073(10) 0.0021(10)
C00 0.0132(12) 0.0258(14) 0.0161(13) 0.0040(10) 0.0072(10) 0.0032(10)
C19 0.0161(12) 0.0161(12) 0.0174(13) -0.0010(10) 0.0043(10) 0.0046(10)
C2 0.0140(12) 0.0171(12) 0.0098(11) -0.0009(9) 0.0036(9) -0.0014(10)
C16 0.0132(12) 0.0116(11) 0.0129(12) -0.0011(9) 0.0061(9) -0.0003(9)
C1 0.0136(12) 0.0133(12) 0.0117(12) 0.0011(9) 0.0044(9) 0.0003(9)
C23 0.0144(13) 0.0273(14) 0.0161(13) 0.0084(11) 0.0019(10) -0.0045(11)
C28 0.0182(13) 0.0164(13) 0.0136(12) 0.0012(9) 0.0047(10) 0.0016(10)
C24 0.0183(13) 0.0155(13) 0.0186(14) 0.0045(10) 0.0003(11) -0.0029(10)
C15 0.0123(12) 0.0179(13) 0.0160(13) -0.0013(10) 0.0045(10) -0.0020(10)
C27 0.0201(13) 0.0220(13) 0.0206(14) 0.0024(10) 0.0091(11) -0.0025(11)
C6 0.0120(12) 0.0329(16) 0.0173(14) -0.0040(11) 0.0053(10) -0.0041(11)
C33 0.0239(13) 0.0155(13) 0.0178(13) 0.0014(10) 0.0069(11) -0.0039(10)
C8 0.0178(13) 0.0173(13) 0.0196(13) -0.0030(10) 0.0054(10) -0.0038(10)
C14 0.0208(13) 0.0229(14) 0.0143(13) -0.0021(10) 0.0066(10) -0.0008(11)
C4 0.0231(14) 0.0180(13) 0.0225(14) -0.0031(10) 0.0034(11) 0.0061(11)
C13 0.0189(13) 0.0175(13) 0.0138(12) -0.0024(9) 0.0043(10) -0.0017(10)
C3 0.0171(14) 0.0163(12) 0.0182(13) -0.0002(10) 0.0054(11) -0.0019(10)
C17 0.0145(12) 0.0158(12) 0.0148(12) 0.0003(9) 0.0069(10) 0.0012(10)
C26 0.0163(12) 0.0131(12) 0.0113(11) 0.0015(9) 0.0053(9) -0.0004(9)
C11 0.0165(12) 0.0142(12) 0.0131(12) -0.0004(9) 0.0065(10) -0.0007(10)
C12 0.0201(12) 0.0215(13) 0.0175(12) -0.0024(11) 0.0076(10) 0.0028(11)
C9 0.0157(13) 0.0273(15) 0.0239(15) -0.0049(11) 0.0065(11) 0.0002(11)
C10 0.0179(13) 0.0259(14) 0.0234(14) 0.0006(11) 0.0103(11) -0.0052(11)
C20 0.0172(13) 0.0199(13) 0.0216(14) 0.0004(10) 0.0093(10) 0.0035(10)
C5 0.0148(13) 0.0326(16) 0.0211(14) -0.0078(12) 0.0041(11) 0.0069(11)
C18 0.0133(12) 0.0229(14) 0.0241(14) -0.0002(11) 0.0055(11) -0.0009(10)
C30 0.0256(14) 0.0192(14) 0.0182(13) -0.0039(10) 0.0084(11) 0.0045(11)
C31 0.0314(16) 0.0185(14) 0.0233(15) -0.0029(11) 0.0047(12) 0.0018(12)
C32 0.0310(16) 0.0144(13) 0.0250(15) 0.0010(11) 0.0031(12) -0.0016(11)

loop_
_atom_type_symbol
_atom_type_description
_atom_type_scat_dispersion_real
_atom_type_scat_dispersion_imag
_atom_type_scat_source
C C 0.0033 0.0016 'International Tables Vol C Tables 4.2.6.8 and 6.1.1.4'
H H 0.0000 0.0000 'International Tables Vol C Tables 4.2.6.8 and 6.1.1.4'
O O 0.0106 0.0060 'International Tables Vol C Tables 4.2.6.8 and 6.1.1.4'
Zn Zn 0.2839 1.4301 'International Tables Vol C Tables 4.2.6.8 and 6.1.1.4'

loop_
_geom_angle_atom_site_label_1
_geom_angle_atom_site_label_2
_geom_angle_atom_site_label_3
_geom_angle
_geom_angle_site_symmetry_1
_geom_angle_site_symmetry_3
_geom_angle_publ_flag
O2 Zn1 O3 90.69(7) . . ?
O1 Zn1 O2 173.12(7) . . ?
O1 Zn1 O3 96.19(7) . . ?
C16 O2 Zn1 128.01(14) . . ?
C1 O1 Zn1 135.36(14) . . ?
C33 O3 Zn1 123.32(14) . . ?
C30 O3 Zn1 126.52(14) . . ?
C30 O3 C33 110.16(17) . . ?
C2 C7 H7 118.8 . . ?
C2 C7 C6 122.5(2) . . ?
C6 C7 H7 118.8 . . ?
C21 C22 H22 118.9 . . ?
C00 C22 H22 118.9 . . ?
C00 C22 C21 122.3(2) . . ?
C21 C25 H25 119.0 . . ?
C24 C25 H25 119.0 . . ?
C24 C25 C21 121.9(2) . . ?
C22 C21 C25 116.2(2) . . ?
C22 C21 C16 118.7(2) . . ?
C25 C21 C16 125.0(2) . . ?
H29A C29 H29B 109.5 . . ?
H29A C29 H29C 109.5 . . ?
H29B C29 H29C 109.5 . . ?
C26 C29 H29A 109.5 . . ?
C26 C29 H29B 109.5 . . ?
C26 C29 H29C 109.5 . . ?
C22 C00 H00 119.9 . . ?
C23 C00 C22 120.2(2) . . ?
C23 C00 H00 119.9 . . ?
H19A C19 H19B 109.5 . . ?
H19A C19 H19C 109.5 . . ?
H19B C19 H19C 109.5 . . ?
C17 C19 H19A 109.5 . . ?
C17 C19 H19B 109.5 . . ?
C17 C19 H19C 109.5 . . ?
C7 C2 C1 119.1(2) . . ?
C7 C2 C3 116.1(2) . . ?
C3 C2 C1 124.7(2) . . ?
O2 C16 C21 108.59(17) . . ?
O2 C16 C17 106.49(17) . . ?
O2 C16 C26 106.25(17) . . ?
C21 C16 C17 112.75(18) . . ?
C21 C16 C26 106.57(18) . . ?
C26 C16 C17 115.82(18) . . ?
O1 C1 C2 109.37(18) . . ?
O1 C1 C15 107.35(18) . . ?
O1 C1 C11 105.21(17) . . ?
C2 C1 C15 112.53(18) . . ?
C2 C1 C11 106.04(18) . . ?
C11 C1 C15 115.99(18) . . ?
C00 C23 H23 120.5 . . ?
C00 C23 C24 119.0(2) . . ?
C24 C23 H23 120.5 . . ?
H28A C28 H28B 109.5 . . ?
H28A C28 H28C 109.5 . . ?
H28B C28 H28C 109.5 . . ?
C26 C28 H28A 109.5 . . ?
C26 C28 H28B 109.5 . . ?
C26 C28 H28C 109.5 . . ?
C25 C24 C23 120.5(2) . . ?
C25 C24 H24 119.8 . . ?
C23 C24 H24 119.8 . . ?
C8 C15 C1 109.89(18) . . ?
C8 C15 C9 105.31(19) . . ?
C8 C15 C10 107.0(2) . . ?
C9 C15 C1 110.80(19) . . ?
C10 C15 C1 117.4(2) . . ?
C10 C15 C9 105.66(19) . . ?
H27A C27 H27B 109.5 . . ?
H27A C27 H27C 109.5 . . ?
H27B C27 H27C 109.5 . . ?
C26 C27 H27A 109.5 . . ?
C26 C27 H27B 109.5 . . ?
C26 C27 H27C 109.5 . . ?
C7 C6 H6 120.0 . . ?
C5 C6 C7 120.1(2) . . ?
C5 C6 H6 120.0 . . ?
O3 C33 H33A 110.5 . . ?
O3 C33 H33B 110.5 . . ?
O3 C33 C32 106.0(2) . . ?
H33A C33 H33B 108.7 . . ?
C32 C33 H33A 110.5 . . ?
C32 C33 H33B 110.5 . . ?
C15 C8 H8A 109.5 . . ?
C15 C8 H8B 109.5 . . ?
C15 C8 H8C 109.5 . . ?
H8A C8 H8B 109.5 . . ?
H8A C8 H8C 109.5 . . ?
H8B C8 H8C 109.5 . . ?
H14A C14 H14B 109.5 . . ?
H14A C14 H14C 109.5 . . ?
H14B C14 H14C 109.5 . . ?
C11 C14 H14A 109.5 . . ?
C11 C14 H14B 109.5 . . ?
C11 C14 H14C 109.5 . . ?
C3 C4 H4 119.7 . . ?
C5 C4 H4 119.7 . . ?
C5 C4 C3 120.7(2) . . ?
H13A C13 H13B 109.5 . . ?
H13A C13 H13C 109.5 . . ?
H13B C13 H13C 109.5 . . ?
C11 C13 H13A 109.5 . . ?
C11 C13 H13B 109.5 . . ?
C11 C13 H13C 109.5 . . ?
C2 C3 H3 119.2 . . ?
C4 C3 C2 121.6(2) . . ?
C4 C3 H3 119.2 . . ?
C19 C17 C16 108.78(18) . . ?
C19 C17 C20 107.32(19) . . ?
C19 C17 C18 105.56(19) . . ?
C20 C17 C16 117.36(19) . . ?
C20 C17 C18 106.29(19) . . ?
C18 C17 C16 110.85(18) . . ?
C29 C26 C16 114.43(18) . . ?
C29 C26 C28 106.12(19) . . ?
C28 C26 C16 109.14(18) . . ?
C27 C26 C29 108.94(19) . . ?
C27 C26 C16 112.43(19) . . ?
C27 C26 C28 105.18(18) . . ?
C14 C11 C1 114.84(19) . . ?
C14 C11 C12 108.48(19) . . ?
C13 C11 C1 109.56(18) . . ?
C13 C11 C14 106.07(19) . . ?
C13 C11 C12 105.32(19) . . ?
C12 C11 C1 111.99(19) . . ?
C11 C12 H12A 109.5 . . ?
C11 C12 H12B 109.5 . . ?
C11 C12 H12C 109.5 . . ?
H12A C12 H12B 109.5 . . ?
H12A C12 H12C 109.5 . . ?
H12B C12 H12C 109.5 . . ?
C15 C9 H9A 109.5 . . ?
C15 C9 H9B 109.5 . . ?
C15 C9 H9C 109.5 . . ?
H9A C9 H9B 109.5 . . ?
H9A C9 H9C 109.5 . . ?
H9B C9 H9C 109.5 . . ?
C15 C10 H10A 109.5 . . ?
C15 C10 H10B 109.5 . . ?
C15 C10 H10C 109.5 . . ?
H10A C10 H10B 109.5 . . ?
H10A C10 H10C 109.5 . . ?
H10B C10 H10C 109.5 . . ?
C17 C20 H20A 109.5 . . ?
C17 C20 H20B 109.5 . . ?
C17 C20 H20C 109.5 . . ?
H20A C20 H20B 109.5 . . ?
H20A C20 H20C 109.5 . . ?
H20B C20 H20C 109.5 . . ?
C6 C5 C4 119.0(2) . . ?
C6 C5 H5 120.5 . . ?
C4 C5 H5 120.5 . . ?
C17 C18 H18A 109.5 . . ?
C17 C18 H18B 109.5 . . ?
C17 C18 H18C 109.5 . . ?
H18A C18 H18B 109.5 . . ?
H18A C18 H18C 109.5 . . ?
H18B C18 H18C 109.5 . . ?
O3 C30 H30A 110.8 . . ?
O3 C30 H30B 110.8 . . ?
O3 C30 C31 104.9(2) . . ?
H30A C30 H30B 108.8 . . ?
C31 C30 H30A 110.8 . . ?
C31 C30 H30B 110.8 . . ?
C30 C31 H31A 111.1 . . ?
C30 C31 H31B 111.1 . . ?
C30 C31 C32 103.5(2) . . ?
H31A C31 H31B 109.0 . . ?
C32 C31 H31A 111.1 . . ?
C32 C31 H31B 111.1 . . ?
C33 C32 C31 102.6(2) . . ?
C33 C32 H32A 111.3 . . ?
C33 C32 H32B 111.3 . . ?
C31 C32 H32A 111.3 . . ?
C31 C32 H32B 111.3 . . ?
H32A C32 H32B 109.2 . . ?

loop_
_geom_bond_atom_site_label_1
_geom_bond_atom_site_label_2
_geom_bond_distance
_geom_bond_site_symmetry_2
_geom_bond_publ_flag
Zn1 O2 1.8247(16) . ?
Zn1 O1 1.8186(16) . ?
Zn1 O3 2.0936(15) . ?
O2 C16 1.413(3) . ?
O1 C1 1.408(3) . ?
O3 C33 1.454(3) . ?
O3 C30 1.448(3) . ?
C7 H7 0.9500 . ?
C7 C2 1.390(3) . ?
C7 C6 1.393(3) . ?
C22 H22 0.9500 . ?
C22 C21 1.399(3) . ?
C22 C00 1.388(3) . ?
C25 H25 0.9500 . ?
C25 C21 1.400(3) . ?
C25 C24 1.386(3) . ?
C21 C16 1.555(3) . ?
C29 H29A 0.9800 . ?
C29 H29B 0.9800 . ?
C29 H29C 0.9800 . ?
C29 C26 1.539(3) . ?
C00 H00 0.9500 . ?
C00 C23 1.383(3) . ?
C19 H19A 0.9800 . ?
C19 H19B 0.9800 . ?
C19 H19C 0.9800 . ?
C19 C17 1.540(3) . ?
C2 C1 1.557(3) . ?
C2 C3 1.407(3) . ?
C16 C17 1.625(3) . ?
C16 C26 1.598(3) . ?
C1 C15 1.616(3) . ?
C1 C11 1.606(3) . ?
C23 H23 0.9500 . ?
C23 C24 1.387(3) . ?
C28 H28A 0.9800 . ?
C28 H28B 0.9800 . ?
C28 H28C 0.9800 . ?
C28 C26 1.544(3) . ?
C24 H24 0.9500 . ?
C15 C8 1.537(3) . ?
C15 C9 1.551(3) . ?
C15 C10 1.548(3) . ?
C27 H27A 0.9800 . ?
C27 H27B 0.9800 . ?
C27 H27C 0.9800 . ?
C27 C26 1.535(3) . ?
C6 H6 0.9500 . ?
C6 C5 1.379(4) . ?
C33 H33A 0.9900 . ?
C33 H33B 0.9900 . ?
C33 C32 1.510(3) . ?
C8 H8A 0.9800 . ?
C8 H8B 0.9800 . ?
C8 H8C 0.9800 . ?
C14 H14A 0.9800 . ?
C14 H14B 0.9800 . ?
C14 H14C 0.9800 . ?
C14 C11 1.541(3) . ?
C4 H4 0.9500 . ?
C4 C3 1.386(3) . ?
C4 C5 1.384(4) . ?
C13 H13A 0.9800 . ?
C13 H13B 0.9800 . ?
C13 H13C 0.9800 . ?
C13 C11 1.536(3) . ?
C3 H3 0.9500 . ?
C17 C20 1.541(3) . ?
C17 C18 1.546(3) . ?
C11 C12 1.543(3) . ?
C12 H12A 0.9800 . ?
C12 H12B 0.9800 . ?
C12 H12C 0.9800 . ?
C9 H9A 0.9800 . ?
C9 H9B 0.9800 . ?
C9 H9C 0.9800 . ?
C10 H10A 0.9800 . ?
C10 H10B 0.9800 . ?
C10 H10C 0.9800 . ?
C20 H20A 0.9800 . ?
C20 H20B 0.9800 . ?
C20 H20C 0.9800 . ?
C5 H5 0.9500 . ?
C18 H18A 0.9800 . ?
C18 H18B 0.9800 . ?
C18 H18C 0.9800 . ?
C30 H30A 0.9900 . ?
C30 H30B 0.9900 . ?
C30 C31 1.517(3) . ?
C31 H31A 0.9900 . ?
C31 H31B 0.9900 . ?
C31 C32 1.518(4) . ?
C32 H32A 0.9900 . ?
C32 H32B 0.9900 . ?

loop_
_geom_torsion_atom_site_label_1
_geom_torsion_atom_site_label_2
_geom_torsion_atom_site_label_3
_geom_torsion_atom_site_label_4
_geom_torsion
_geom_torsion_site_symmetry_1
_geom_torsion_site_symmetry_2
_geom_torsion_site_symmetry_3
_geom_torsion_site_symmetry_4
_geom_torsion_publ_flag
Zn1 O2 C16 C21 45.4(2) . . . . ?
Zn1 O2 C16 C17 -76.3(2) . . . . ?
Zn1 O2 C16 C26 159.68(13) . . . . ?
Zn1 O1 C1 C2 44.5(3) . . . . ?
Zn1 O1 C1 C15 -77.9(2) . . . . ?
Zn1 O1 C1 C11 158.02(15) . . . . ?
Zn1 O3 C33 C32 169.25(15) . . . . ?
Zn1 O3 C30 C31 167.92(15) . . . . ?
O2 C16 C17 C19 79.8(2) . . . . ?
O2 C16 C17 C20 -158.19(19) . . . . ?
O2 C16 C17 C18 -35.8(2) . . . . ?
O2 C16 C26 C29 -169.23(18) . . . . ?
O2 C16 C26 C28 -50.5(2) . . . . ?
O2 C16 C26 C27 65.8(2) . . . . ?
O1 C1 C15 C8 80.1(2) . . . . ?
O1 C1 C15 C9 -35.9(2) . . . . ?
O1 C1 C15 C10 -157.39(19) . . . . ?
O1 C1 C11 C14 -169.30(18) . . . . ?
O1 C1 C11 C13 -50.1(2) . . . . ?
O1 C1 C11 C12 66.4(2) . . . . ?
O3 Zn1 O2 C16 -167.09(17) . . . . ?
O3 Zn1 O1 C1 -166.2(2) . . . . ?
O3 C33 C32 C31 28.3(2) . . . . ?
O3 C30 C31 C32 30.5(2) . . . . ?
C7 C2 C1 O1 23.3(3) . . . . ?
C7 C2 C1 C15 142.5(2) . . . . ?
C7 C2 C1 C11 -89.7(2) . . . . ?
C7 C2 C3 C4 -1.6(3) . . . . ?
C7 C6 C5 C4 -1.0(4) . . . . ?
C22 C21 C16 O2 22.6(3) . . . . ?
C22 C21 C16 C17 140.3(2) . . . . ?
C22 C21 C16 C26 -91.5(2) . . . . ?
C22 C00 C23 C24 -1.5(4) . . . . ?
C25 C21 C16 O2 -159.9(2) . . . . ?
C25 C21 C16 C17 -42.1(3) . . . . ?
C25 C21 C16 C26 86.0(3) . . . . ?
C21 C22 C00 C23 0.5(4) . . . . ?
C21 C25 C24 C23 1.4(4) . . . . ?
C21 C16 C17 C19 -39.2(2) . . . . ?
C21 C16 C17 C20 82.8(2) . . . . ?
C21 C16 C17 C18 -154.84(19) . . . . ?
C21 C16 C26 C29 -53.5(2) . . . . ?
C21 C16 C26 C28 65.2(2) . . . . ?
C21 C16 C26 C27 -178.53(18) . . . . ?
C00 C22 C21 C25 1.3(3) . . . . ?
C00 C22 C21 C16 179.1(2) . . . . ?
C00 C23 C24 C25 0.5(4) . . . . ?
C2 C7 C6 C5 0.2(4) . . . . ?
C2 C1 C15 C8 -40.3(3) . . . . ?
C2 C1 C15 C9 -156.29(19) . . . . ?
C2 C1 C15 C10 82.2(2) . . . . ?
C2 C1 C11 C14 -53.5(2) . . . . ?
C2 C1 C11 C13 65.8(2) . . . . ?
C2 C1 C11 C12 -177.77(18) . . . . ?
C1 C2 C3 C4 -178.5(2) . . . . ?
C24 C25 C21 C22 -2.3(3) . . . . ?
C24 C25 C21 C16 -179.9(2) . . . . ?
C15 C1 C11 C14 72.2(2) . . . . ?
C15 C1 C11 C13 -168.53(19) . . . . ?
C15 C1 C11 C12 -52.1(3) . . . . ?
C6 C7 C2 C1 178.2(2) . . . . ?
C6 C7 C2 C3 1.0(3) . . . . ?
C33 O3 C30 C31 -13.1(3) . . . . ?
C3 C2 C1 O1 -159.8(2) . . . . ?
C3 C2 C1 C15 -40.6(3) . . . . ?
C3 C2 C1 C11 87.2(3) . . . . ?
C3 C4 C5 C6 0.4(4) . . . . ?
C17 C16 C26 C29 72.8(2) . . . . ?
C17 C16 C26 C28 -168.51(18) . . . . ?
C17 C16 C26 C27 -52.2(3) . . . . ?
C26 C16 C17 C19 -162.33(18) . . . . ?
C26 C16 C17 C20 -40.3(3) . . . . ?
C26 C16 C17 C18 82.0(2) . . . . ?
C11 C1 C15 C8 -162.67(19) . . . . ?
C11 C1 C15 C9 81.4(2) . . . . ?
C11 C1 C15 C10 -40.1(3) . . . . ?
C5 C4 C3 C2 0.9(4) . . . . ?
C30 O3 C33 C32 -9.7(3) . . . . ?
C30 C31 C32 C33 -35.8(2) . . . . ?
